data_4319436
loop_
_publ_author_name
'Masatoshi Watabe'
'Masahiro Kai'
'Seiichi Asanuma'
'Mituha Yoshikane'
'Akira Horiuchi'
'Ayako Ogasawara'
'Toshihiko Watanabe'
'Takeshi Mikami'
'Tatsuji Matsumoto'

_publ_section_title
;
 Platinum(IV) Complexes with Dipeptide. X-ray Crystal Structure, 195Pt NMR
 Spectra, and Their Inhibitory Glucose Metabolism Activity
 inCandidaalbicans
;
_journal_name_full 'Inorganic Chemistry'
_journal_page_first 1496
_journal_page_last 1500
_journal_paper_doi 10.1021/ic000686w
_journal_volume 40
_journal_year 2001
_chemical_compound_source Kogakuin
_chemical_formula_moiety 'Pt1 K1 Cl3 O4 N2 C4 H8'
_chemical_formula_sum 'C4 H8 Cl3 K N2 O4 Pt'
_chemical_formula_weight 488.65
_space_group_IT_number 14
_symmetry_cell_setting monoclinic
_symmetry_space_group_name_Hall '-P 2yn'
_symmetry_space_group_name_H-M 'P 1 21/n 1'
_atom_type_scat_source 'International Tables (1974)'
_cell_angle_alpha 90.000000(0)
_cell_angle_beta 97.01(2)
_cell_angle_gamma 90.000000(0)
_cell_formula_units_Z 4
_cell_length_a 10.540(2)
_cell_length_b 13.835(3)
_cell_length_c 8.123(3)
_cell_measurement_reflns_used 22
_cell_measurement_temperature 298
_cell_measurement_theta_max 60
_cell_measurement_theta_min 5
_cell_volume 1175.6(6)
_computing_cell_refinement 'MXC(MAC Science)'
_computing_data_collection 'MXC(MAC Science)'
_computing_data_reduction Crystan
_computing_molecular_graphics Crystan
_computing_publication_material Crystan
_computing_structure_refinement Crystan
_computing_structure_solution Crystan
_diffrn_measurement_device 'Mac Science MXC18'
_diffrn_measurement_method theta/2theta
_diffrn_orient_matrix_type standard
_diffrn_orient_matrix_UB_11 -0.08721
_diffrn_orient_matrix_UB_12 -0.02815
_diffrn_orient_matrix_UB_13 0.00161
_diffrn_orient_matrix_UB_21 0.03866
_diffrn_orient_matrix_UB_22 -0.06545
_diffrn_orient_matrix_UB_23 0.02209
_diffrn_orient_matrix_UB_31 0.00600
_diffrn_orient_matrix_UB_32 0.01213
_diffrn_orient_matrix_UB_33 0.12203
_diffrn_radiation_type 'Mo K-alpha'
_diffrn_radiation_wavelength 0.71073
_diffrn_reflns_av_R_equivalents 0.018
_diffrn_reflns_limit_h_max 13
_diffrn_reflns_limit_h_min -13
_diffrn_reflns_limit_k_max 17
_diffrn_reflns_limit_k_min 0
_diffrn_reflns_limit_l_max 10
_diffrn_reflns_limit_l_min 0
_diffrn_reflns_number 3114
_diffrn_reflns_theta_max 26.47
_exptl_absorpt_coefficient_mu 130.97
_exptl_absorpt_correction_type empirical
_exptl_crystal_colour 'Pale Yellow'
_exptl_crystal_density_diffrn 2.760
_exptl_crystal_density_meas 2.750
_exptl_crystal_description Needle
_exptl_crystal_size_max 0.4
_exptl_crystal_size_mid 0.1
_exptl_crystal_size_min 0.1
_refine_diff_density_max 1.20
_refine_diff_density_min -3.45
_refine_ls_extinction_method None
_refine_ls_goodness_of_fit_obs 1.124
_refine_ls_hydrogen_treatment refxyz
_refine_ls_number_parameters 160
_refine_ls_number_reflns 2485
_refine_ls_R_factor_obs 0.031
_refine_ls_shift/esd_max 0.4268
_refine_ls_shift/esd_mean 0.0402
_refine_ls_structure_factor_coef F
_refine_ls_weighting_scheme 'Count statistics'
_refine_ls_wR_factor_obs 0.042
_reflns_number_observed 2485
_reflns_number_total 2589
_reflns_observed_criterion refl_observed_if_I_>_2.00_sigma(I)
_cod_data_source_file ic000686w.cif
_cod_data_source_block KPtdGlyCl3
_cod_depositor_comments
;
The following automatic conversions were performed:

'_atom_site_thermal_displace_type' tag value 'Uij' was replaced with
'Uani' value 15 times.

'_symmetry_cell_setting' value 'Monoclinic'
changed to 'monoclinic' according to the built-in table from CIF Core
dictionary named 'cif_core.dic' version 2.4.1 from 2010-06-29.

Automatic conversion script
Id: cif_fix_values 1646 2011-03-28 12:23:43Z adriana 
;
_cod_original_cell_volume 1175.7(5)
_cod_original_sg_symbol_H-M 'P 21/n '
_cod_original_formula_sum 'Pt1 K1 Cl3 O4 N2 C4 H8'
_cod_database_code 4319436

loop_
_symmetry_equiv_pos_as_xyz
+X,+Y,+Z
-X,-Y,-Z
-X+0.5,+Y+0.5,-Z+0.5
+X+0.5,-Y+0.5,+Z+0.5

loop_
_atom_site_aniso_label
_atom_site_aniso_U_11
_atom_site_aniso_U_22
_atom_site_aniso_U_33
_atom_site_aniso_U_12
_atom_site_aniso_U_13
_atom_site_aniso_U_23
Pt1 0.0203(3) 0.0219(3) 0.0233(3) 0.0009(1) 0.0043(2) 0.0000(1)
K1 0.047(1) 0.032(1) 0.038(1) -0.002(1) 0.013(1) 0.000(1)
Cl1 0.038(1) 0.036(1) 0.038(1) 0.000(1) 0.018(1) -0.004(1)
Cl2 0.028(1) 0.034(1) 0.042(1) -0.006(1) 0.001(1) -0.007(1)
Cl3 0.032(1) 0.037(1) 0.044(2) -0.008(1) -0.001(1) -0.006(1)
O1 0.034(4) 0.040(4) 0.031(4) 0.013(3) 0.013(3) -0.001(3)
O2 0.030(3) 0.036(4) 0.035(4) 0.005(3) 0.003(3) 0.007(3)
O3 0.045(5) 0.036(5) 0.044(5) 0.008(3) 0.008(4) 0.013(3)
O4 0.054(5) 0.042(4) 0.037(4) 0.014(4) -0.002(4) -0.010(3)
N1 0.026(4) 0.031(4) 0.021(4) 0.005(3) 0.002(3) -0.001(3)
N2 0.030(4) 0.026(4) 0.029(5) 0.000(3) 0.005(4) 0.004(3)
C1 0.050(7) 0.048(7) 0.028(5) 0.017(6) 0.012(5) 0.013(5)
C2 0.030(4) 0.028(4) 0.023(4) 0.002(4) 0.005(3) -0.004(3)
C3 0.043(6) 0.036(6) 0.030(5) 0.010(5) 0.012(4) 0.008(4)
C4 0.030(4) 0.034(5) 0.029(5) 0.005(4) 0.009(4) 0.003(4)

loop_
_atom_site_label
_atom_site_fract_x
_atom_site_fract_y
_atom_site_fract_z
_atom_site_U_iso_or_equiv
_atom_site_occupancy
_atom_site_thermal_displace_type
Pt1 0.57977(3) 0.15226(3) 0.31605(4) 0.0219(1) 1.000 Uani
K1 0.5977(3) 0.3902(2) 0.6421(3) 0.039(1) 1.000 Uani
Cl1 0.4659(3) 0.1845(2) 0.5426(3) 0.037(1) 1.000 Uani
Cl2 0.7445(2) 0.2521(2) 0.4232(3) 0.035(1) 1.000 Uani
Cl3 0.4164(2) 0.0521(2) 0.2011(4) 0.038(1) 1.000 Uani
O1 0.8459(7) 0.0433(5) 0.0507(9) 0.035(3) 1.000 Uani
O2 0.5117(7) 0.2635(5) 0.1737(9) 0.034(3) 1.000 Uani
O3 0.5498(9) 0.3430(5) -0.0546(12) 0.041(4) 1.000 Uani
O4 0.6463(8) 0.5730(6) 0.7869(11) 0.045(4) 1.000 Uani
N1 0.6765(7) 0.1246(7) 0.1288(10) 0.026(4) 1.000 Uani
N2 0.6766(9) 0.0368(6) 0.4236(12) 0.029(4) 1.000 Uani
C1 0.7716(13) 0.0036(10) 0.3126(15) 0.042(6) 1.000 Uani
C2 0.7648(9) 0.0602(7) 0.1511(12) 0.027(4) 1.000 Uani
C3 0.6516(11) 0.1920(8) -0.0098(13) 0.036(5) 1.000 Uani
C4 0.5656(9) 0.2738(7) 0.0367(12) 0.031(4) 1.000 Uani
H3A 0.606(11) 0.166(8) -0.130(16) 0.02(3) 1.000 Uiso
H3B 0.743(11) 0.216(10) -0.065(17) 0.04(3) 1.000 Uiso
H2A 0.624(9) -0.007(7) 0.427(12) 0.00(2) 1.000 Uiso
H2B 0.689(12) 0.034(9) 0.522(18) 0.03(3) 1.000 Uiso
H1A 0.727(16) -0.044(12) 0.288(22) 0.05(5) 1.000 Uiso
H1B 0.90(3) 0.02(2) 0.37(4) 0.2(1) 1.000 Uiso

loop_
_geom_angle_atom_site_label_1
_geom_angle_atom_site_label_2
_geom_angle_atom_site_label_3
_geom_angle
_geom_angle_site_symmetry_1
_geom_angle_site_symmetry_2
_geom_angle_site_symmetry_3
_geom_angle_publ_flag
Cl1 Pt1 Cl2 91.3(1) . . . yes
Cl1 Pt1 Cl3 90.2(1) . . . yes
Cl1 Pt1 O2 97.1(3) . . . yes
Cl1 Pt1 N1 179.3(3) . . . yes
Cl1 Pt1 N2 95.2(3) . . . yes
Cl2 Pt1 Cl3 178.4(1) . . . yes
Cl2 Pt1 O2 87.6(3) . . . yes
Cl2 Pt1 N1 88.3(3) . . . yes
Cl2 Pt1 N2 89.6(3) . . . yes
Cl3 Pt1 O2 91.8(3) . . . yes
Cl3 Pt1 N1 90.1(3) . . . yes
Cl3 Pt1 N2 90.7(3) . . . yes
O2 Pt1 N1 83.5(4) . . . yes
O2 Pt1 N2 167.4(4) . . . yes
N1 Pt1 N2 84.2(4) . . . yes
N1 O1 C2 27.8(6) . . . yes
Pt1 O2 O3 140.3(5) . . . yes
Pt1 O2 C4 114.2(7) . . . yes
O3 O2 C4 26.6(6) . . . yes
O2 O3 C3 63.9(4) . . . yes
O2 O3 C4 29.2(6) . . . yes
C3 O3 C4 34.7(6) . . . yes
Pt1 N1 O1 144.4(5) . . . yes
Pt1 N1 C1 82.6(5) . . . yes
Pt1 N1 C2 117.4(7) . . . yes
Pt1 N1 C3 114.2(7) . . . yes
O1 N1 C1 62.6(5) . . . yes
O1 N1 C2 27.5(5) . . . yes
O1 N1 C3 100.1(7) . . . yes
C1 N1 C2 35.1(6) . . . yes
C1 N1 C3 162.6(8) . . . yes
C2 N1 C3 127.6(9) . . . yes
Pt1 N2 C1 108.6(8) . . . yes
N1 C1 N2 84.3(7) . . . yes
N1 C1 C2 29.1(5) . . . yes
N2 C1 C2 113.3(10) . . . yes
O1 C2 N1 124.6(9) . . . yes
O1 C2 C1 119.5(9) . . . yes
N1 C2 C1 115.8(9) . . . yes
O3 C3 N1 136.1(8) . . . yes
O3 C3 C4 26.9(5) . . . yes
N1 C3 C4 109.8(9) . . . yes
O2 C4 O3 124.2(10) . . . yes
O2 C4 C3 117.4(9) . . . yes
O3 C4 C3 118.4(10) . . . yes
Pt1 N1 H3A 122.6(30) . . . yes
Pt1 N1 H3B 132.9(35) . . . yes
O1 N1 H3A 92.5(30) . . . yes
O1 N1 H3B 75.7(34) . . . yes
C1 N1 H3A 147.3(30) . . . yes
C1 N1 H3B 134.8(33) . . . yes
C2 N1 H3A 117.6(31) . . . yes
C2 N1 H3B 102.1(34) . . . yes
C3 N1 H3A 25.4(30) . . . yes
C3 N1 H3B 29.0(33) . . . yes
H3A N1 H3B 43.3(44) . . . yes
Pt1 N2 H1A 114.7(59) . . . yes
C1 N2 H1A 28.8(58) . . . yes
N1 C1 H2A 92.9(30) . . . yes
N1 C1 H2B 100.9(37) . . . yes
N1 C1 H1B 111.7(117) . . . yes
N2 C1 H2A 24.3(30) . . . yes
N2 C1 H2B 19.0(38) . . . yes
N2 C1 H1B 116.3(118) . . . yes
C2 C1 H2A 120.1(31) . . . yes
C2 C1 H2B 129.1(37) . . . yes
C2 C1 H1B 96.0(118) . . . yes
H2A C1 H2B 32.8(47) . . . yes
H2A C1 H1B 132.8(123) . . . yes
H2B C1 H1B 101.1(124) . . . yes
O1 C2 H1A 116.3(52) . . . yes
O1 C2 H1B 92.3(75) . . . yes
N1 C2 H1A 114.2(52) . . . yes
N1 C2 H1B 131.8(76) . . . yes
C1 C2 H1A 24.8(54) . . . yes
C1 C2 H1B 40.3(74) . . . yes
H1A C2 H1B 61.6(91) . . . yes
O3 C3 H3B 94.1(67) . . . yes
N1 C3 H3B 113.5(66) . . . yes
C4 C3 H3B 115.4(68) . . . yes
O2 C4 H3A 127.9(34) . . . yes
O2 C4 H3B 136.5(35) . . . yes
O3 C4 H3A 100.9(35) . . . yes
O3 C4 H3B 96.5(35) . . . yes
C3 C4 H3A 30.3(34) . . . yes
C3 C4 H3B 27.4(35) . . . yes
H3A C4 H3B 43.5(46) . . . yes
N1 H3A C4 68.9(40) . . . yes
N1 H3B C3 37.5(45) . . . yes
N1 H3B C4 66.1(36) . . . yes
C3 H3B C4 37.2(43) . . . yes
O4 H2B C1 104.7(55) 3_656 . . yes
N2 H1A C2 89.3(76) . . . yes
C1 H1B C2 43.7(82) . . . yes

loop_
_geom_bond_atom_site_label_1
_geom_bond_atom_site_label_2
_geom_bond_distance
_geom_bond_site_symmetry_1
_geom_bond_site_symmetry_2
_geom_bond_publ_flag
Pt1 Cl1 2.359(3) . . yes
Pt1 Cl2 2.305(3) . . yes
Pt1 Cl3 2.317(3) . . yes
Pt1 O2 2.005(8) . . yes
Pt1 N1 1.969(8) . . yes
Pt1 N2 2.035(9) . . yes
O1 N1 2.266(11) . . yes
O1 C2 1.274(12) . . yes
O2 O3 2.234(12) . . yes
O2 C4 1.317(13) . . yes
O3 C3 2.356(14) . . yes
O3 C4 1.211(14) . . yes
N1 C1 2.382(16) . . yes
N1 C2 1.285(13) . . yes
N1 C3 1.461(14) . . yes
N2 C1 1.499(16) . . yes
C1 C2 1.522(16) . . yes
C3 C4 1.526(15) . . yes
O4 H2B 2.24(14) . 3_656 yes
N1 H3A 2.22(14) . . yes
N1 H3B 2.20(14) . . yes
N2 H1A 1.70(18) . . yes
C1 H2A 1.91(10) . . yes
C1 H2B 2.05(15) . . yes
C1 H1B 1.42(28) . . yes
C2 H1A 1.89(18) . . yes
C2 H1B 2.19(29) . . yes
C3 H3B 1.16(13) . . yes
C4 H3A 2.10(13) . . yes
C4 H3B 2.28(13) . . yes
